data_2017954
loop_
_publ_author_name
'Olczak, Andrzej'
'Szczesio, Ma\/lgorzata'
'Go\/lka, Jolanta'
'Orlewska, Czes\/lawa'
'Gobis, Katarzyna'
'Foks, Henryk'
'G\/l\'owka, Marek L.'

_publ_section_title
;
 Planarity of heteroaryldithiocarbazic acid derivatives showing
 tuberculostatic activity. II. Crystal structures of
 3-[amino(pyrazin-2-yl)methylidene]-2-methylcarbazic acid esters
;
_journal_coeditor_code FG3209
_journal_issue 1
_journal_name_full 'Acta Crystallographica Section C'
_journal_page_first o37
_journal_page_last o42
_journal_paper_doi 10.1107/S0108270110049905
_journal_volume 67
_journal_year 2011
_chemical_formula_iupac 'C14 H19 N5 O4 S2'
_chemical_formula_moiety 'C14 H19 N5 O4 S2'
_chemical_formula_sum 'C14 H19 N5 O4 S2'
_chemical_formula_weight 385.46
_chemical_name_systematic
;
diethyl 2,2'-[({[amino(pyrazin-2-
yl)methylidene]hydrazinylidene}methylidene)bis(sulfanediyl)]diacetate
;
_space_group_IT_number 15
_symmetry_cell_setting monoclinic
_symmetry_space_group_name_Hall '-C 2yc'
_symmetry_space_group_name_H-M 'C 1 2/c 1'
_atom_sites_solution_hydrogens geom
_atom_sites_solution_primary direct
_atom_sites_solution_secondary difmap
_audit_creation_method SHELXL97
_cell_angle_alpha 90.00
_cell_angle_beta 98.635(4)
_cell_angle_gamma 90.00
_cell_formula_units_Z 8
_cell_length_a 29.5249(14)
_cell_length_b 8.0969(9)
_cell_length_c 15.4717(6)
_cell_measurement_reflns_used 12369
_cell_measurement_temperature 291
_cell_measurement_theta_max 28.4615
_cell_measurement_theta_min 2.6598
_cell_volume 3656.7(5)
_computing_cell_refinement 'CrysAlis RED (Oxford Diffraction, 2007)'
_computing_data_collection 'CrysAlis CCD (Oxford Diffraction, 2007)'
_computing_data_reduction 'CrysAlis RED (Oxford Diffraction, 2007)'
_computing_molecular_graphics
;
PLATON (Spek, 2009) and Mercury (Macrae <i>et al.</i>, 2006)
;
_computing_publication_material 'PLATON (Spek, 2009)'
_computing_structure_refinement 'SHELXTL (Sheldrick, 2008)'
_computing_structure_solution 'SHELXTL (Sheldrick, 2008)'
_diffrn_ambient_temperature 291
_diffrn_measured_fraction_theta_full 0.999
_diffrn_measured_fraction_theta_max 0.999
_diffrn_measurement_device_type 'Kuma KM-4 CCD area-detector'
_diffrn_measurement_method \w
_diffrn_radiation_monochromator graphite
_diffrn_radiation_source 'fine-focus sealed tube'
_diffrn_radiation_type MoK\a
_diffrn_radiation_wavelength 0.71073
_diffrn_reflns_av_R_equivalents 0.0158
_diffrn_reflns_av_sigmaI/netI 0.0138
_diffrn_reflns_limit_h_max 36
_diffrn_reflns_limit_h_min -36
_diffrn_reflns_limit_k_max 10
_diffrn_reflns_limit_k_min -8
_diffrn_reflns_limit_l_max 19
_diffrn_reflns_limit_l_min -19
_diffrn_reflns_number 21104
_diffrn_reflns_theta_full 26.37
_diffrn_reflns_theta_max 26.37
_diffrn_reflns_theta_min 2.66
_exptl_absorpt_coefficient_mu 0.320
_exptl_absorpt_correction_T_max 1.00000
_exptl_absorpt_correction_T_min 0.72853
_exptl_absorpt_correction_type multi-scan
_exptl_absorpt_process_details '(SADABS; Sheldrick, 2003)'
_exptl_crystal_colour colourless
_exptl_crystal_density_diffrn 1.400
_exptl_crystal_density_method 'not measured'
_exptl_crystal_description plate
_exptl_crystal_F_000 1616
_exptl_crystal_size_max 0.4
_exptl_crystal_size_mid 0.3
_exptl_crystal_size_min 0.1
_refine_diff_density_max 0.360
_refine_diff_density_min -0.304
_refine_ls_extinction_coef 0.0013(2)
_refine_ls_extinction_expression Fc^*^=kFc[1+0.001xFc^2^\l^3^/sin(2\q)]^-1/4^
_refine_ls_extinction_method 'SHELXTL (Sheldrick, 2008)'
_refine_ls_goodness_of_fit_ref 1.051
_refine_ls_hydrogen_treatment constr
_refine_ls_matrix_type full
_refine_ls_number_parameters 227
_refine_ls_number_reflns 3722
_refine_ls_number_restraints 0
_refine_ls_restrained_S_all 1.051
_refine_ls_R_factor_all 0.0362
_refine_ls_R_factor_gt 0.0292
_refine_ls_shift/su_max 0.000
_refine_ls_shift/su_mean 0.000
_refine_ls_structure_factor_coef Fsqd
_refine_ls_weighting_details 'calc w = 1/[\s^2^(Fo^2^)+(0.0593P)^2^+0.6854P] where P=(Fo^2^+2Fc^2^)/3'
_refine_ls_weighting_scheme calc
_refine_ls_wR_factor_gt 0.0892
_refine_ls_wR_factor_ref 0.0917
_reflns_number_gt 3064
_reflns_number_total 3722
_reflns_threshold_expression I>2\s(I)
_cod_data_source_file fg3209.cif
_cod_data_source_block B1
_cod_original_sg_symbol_H-M 'C 2/c'
_cod_database_code 2017954
_cod_database_fobs_code 2017954

loop_
_symmetry_equiv_pos_as_xyz
'x, y, z'
'-x, y, -z+1/2'
'x+1/2, y+1/2, z'
'-x+1/2, y+1/2, -z+1/2'
'-x, -y, -z'
'x, -y, z-1/2'
'-x+1/2, -y+1/2, -z'
'x+1/2, -y+1/2, z-1/2'

loop_
_atom_site_type_symbol
_atom_site_label
_atom_site_fract_x
_atom_site_fract_y
_atom_site_fract_z
_atom_site_U_iso_or_equiv
_atom_site_adp_type
_atom_site_calc_flag
_atom_site_refinement_flags
_atom_site_occupancy
_atom_site_disorder_assembly
_atom_site_disorder_group
C C1 0.15561(5) 0.35264(17) 0.12965(9) 0.0341(3) Uani d . 1 . .
C C4 0.10830(5) 0.23775(18) -0.07261(8) 0.0356(3) Uani d . 1 . .
C C11 0.20470(6) 0.20016(19) 0.27392(9) 0.0414(3) Uani d . 1 . .
H H11A 0.2337 0.2539 0.2700 0.050 Uiso calc R 1 . .
H H11B 0.1863 0.2746 0.3034 0.050 Uiso calc R 1 . .
C C12 0.21301(5) 0.04261(18) 0.32516(9) 0.0363(3) Uani d . 1 . .
C C14 0.24295(6) -0.05918(18) 0.46614(9) 0.0429(4) Uani d . 1 . .
H H14A 0.2609 -0.1406 0.4401 0.051 Uiso calc R 1 . .
H H14B 0.2153 -0.1118 0.4794 0.051 Uiso calc R 1 . .
C C15 0.26990(7) 0.0099(2) 0.54705(11) 0.0567(5) Uani d . 1 . .
H H15A 0.2516 0.0887 0.5726 0.068 Uiso calc R 1 . .
H H15B 0.2969 0.0633 0.5328 0.068 Uiso calc R 1 . .
H H15C 0.2787 -0.0778 0.5879 0.068 Uiso calc R 1 . .
C C21 0.13426(5) 0.67846(18) 0.13933(10) 0.0415(3) Uani d . 1 . .
H H21A 0.1418 0.7848 0.1667 0.050 Uiso calc R 1 . .
H H21B 0.1424 0.6824 0.0809 0.050 Uiso calc R 1 . .
C C22 0.08327(5) 0.65033(18) 0.13266(9) 0.0416(3) Uani d . 1 . .
C C24 0.01131(6) 0.7266(3) 0.05408(14) 0.0791(7) Uani d . 1 . .
H H24A -0.0015 0.8015 0.0930 0.095 Uiso calc R 1 . .
H H24B 0.0020 0.6151 0.0660 0.095 Uiso calc R 1 . .
C C25 -0.00556(8) 0.7709(4) -0.03911(16) 0.0989(9) Uani d . 1 . .
H H25A -0.0007 0.8866 -0.0478 0.119 Uiso calc R 1 . .
H H25B -0.0377 0.7464 -0.0525 0.119 Uiso calc R 1 . .
H H25C 0.0109 0.7081 -0.0769 0.119 Uiso calc R 1 . .
C C41 0.09896(5) 0.08074(18) -0.12173(9) 0.0372(3) Uani d . 1 . .
C C43 0.07013(8) -0.0511(3) -0.24623(12) 0.0694(6) Uani d . 1 . .
H H43 0.0557 -0.0490 -0.3039 0.083 Uiso calc R 1 . .
C C44 0.08200(7) -0.2004(2) -0.20854(12) 0.0604(5) Uani d . 1 . .
H H44 0.0751 -0.2961 -0.2410 0.072 Uiso calc R 1 . .
C C46 0.11129(6) -0.0708(2) -0.08432(11) 0.0483(4) Uani d . 1 . .
H H46 0.1259 -0.0735 -0.0268 0.058 Uiso calc R 1 . .
N N2 0.13292(4) 0.37312(15) 0.05315(7) 0.0392(3) Uani d . 1 . .
N N3 0.12640(4) 0.22133(15) 0.00863(7) 0.0400(3) Uani d . 1 . .
N N5 0.09644(5) 0.37870(17) -0.11533(8) 0.0498(3) Uani d . 1 . .
H H5A 0.1007 0.4717 -0.0885 0.060 Uiso calc R 1 . .
H H5B 0.0846 0.3762 -0.1696 0.060 Uiso calc R 1 . .
N N42 0.07829(5) 0.09141(18) -0.20412(9) 0.0581(4) Uani d . 1 . .
N N45 0.10316(6) -0.21282(18) -0.12694(10) 0.0586(4) Uani d . 1 . .
O O12 0.20462(4) -0.09417(14) 0.29774(7) 0.0523(3) Uani d . 1 . .
O O13 0.23145(4) 0.07862(12) 0.40646(7) 0.0462(3) Uani d . 1 . .
O O22 0.06498(4) 0.56275(15) 0.17990(7) 0.0532(3) Uani d . 1 . .
O O23 0.06124(4) 0.73868(17) 0.06809(8) 0.0621(4) Uani d . 1 . .
S S1 0.175323(13) 0.15511(4) 0.16549(2) 0.04032(13) Uani d . 1 . .
S S2 0.167798(13) 0.52195(5) 0.20082(2) 0.04149(13) Uani d . 1 . .

loop_
_atom_site_aniso_label
_atom_site_aniso_U_11
_atom_site_aniso_U_22
_atom_site_aniso_U_33
_atom_site_aniso_U_12
_atom_site_aniso_U_13
_atom_site_aniso_U_23
C1 0.0396(7) 0.0317(7) 0.0298(6) 0.0026(6) 0.0016(5) -0.0013(5)
C4 0.0397(7) 0.0349(8) 0.0314(7) 0.0000(6) 0.0026(5) -0.0001(6)
C11 0.0528(9) 0.0339(8) 0.0340(7) 0.0006(7) -0.0051(6) 0.0023(6)
C12 0.0402(7) 0.0327(8) 0.0347(7) 0.0022(6) 0.0012(6) 0.0004(6)
C14 0.0592(9) 0.0311(8) 0.0360(7) 0.0033(7) -0.0008(7) 0.0062(6)
C15 0.0777(12) 0.0453(9) 0.0418(9) -0.0028(9) -0.0081(8) 0.0038(7)
C21 0.0535(9) 0.0286(7) 0.0402(8) 0.0034(6) -0.0006(6) 0.0019(6)
C22 0.0539(9) 0.0345(8) 0.0344(7) 0.0063(7) -0.0001(6) -0.0013(6)
C24 0.0502(11) 0.1023(18) 0.0822(14) 0.0085(11) 0.0018(10) 0.0312(13)
C25 0.0657(14) 0.133(2) 0.0912(17) 0.0060(15) -0.0089(12) 0.0316(17)
C41 0.0433(7) 0.0371(8) 0.0311(7) -0.0014(6) 0.0056(6) -0.0033(6)
C43 0.1009(15) 0.0554(12) 0.0450(10) -0.0038(11) -0.0120(10) -0.0166(9)
C44 0.0806(13) 0.0453(10) 0.0560(10) -0.0099(9) 0.0122(9) -0.0201(8)
C46 0.0676(10) 0.0376(9) 0.0395(8) -0.0002(7) 0.0068(7) -0.0012(7)
N2 0.0508(7) 0.0341(6) 0.0304(6) 0.0022(5) -0.0019(5) -0.0029(5)
N3 0.0539(7) 0.0332(6) 0.0305(6) 0.0031(6) -0.0018(5) -0.0036(5)
N5 0.0777(9) 0.0344(7) 0.0322(6) -0.0001(7) -0.0087(6) -0.0012(5)
N42 0.0846(11) 0.0448(8) 0.0381(7) 0.0019(8) -0.0128(7) -0.0070(6)
N45 0.0843(11) 0.0374(8) 0.0556(9) -0.0018(7) 0.0149(8) -0.0065(7)
O12 0.0722(8) 0.0335(6) 0.0457(6) -0.0007(6) -0.0087(5) -0.0013(5)
O13 0.0720(7) 0.0288(5) 0.0340(5) 0.0029(5) -0.0047(5) 0.0028(4)
O22 0.0606(7) 0.0528(7) 0.0453(6) -0.0011(6) 0.0053(5) 0.0123(6)
O23 0.0500(7) 0.0722(9) 0.0616(7) 0.0066(6) 0.0001(5) 0.0323(7)
S1 0.0564(2) 0.0309(2) 0.03109(19) 0.00535(16) -0.00190(15) -0.00167(14)
S2 0.0524(2) 0.0328(2) 0.0346(2) 0.00512(16) -0.00873(15) -0.00556(15)

loop_
_atom_type_symbol
_atom_type_description
_atom_type_scat_dispersion_real
_atom_type_scat_dispersion_imag
_atom_type_scat_source
C C 0.0033 0.0016 'International Tables Vol C Tables 4.2.6.8 and 6.1.1.4'
H H 0.0000 0.0000 'International Tables Vol C Tables 4.2.6.8 and 6.1.1.4'
N N 0.0061 0.0033 'International Tables Vol C Tables 4.2.6.8 and 6.1.1.4'
O O 0.0106 0.0060 'International Tables Vol C Tables 4.2.6.8 and 6.1.1.4'
S S 0.1246 0.1234 'International Tables Vol C Tables 4.2.6.8 and 6.1.1.4'

loop_
_geom_angle_atom_site_label_1
_geom_angle_atom_site_label_2
_geom_angle_atom_site_label_3
_geom_angle_site_symmetry_1
_geom_angle_site_symmetry_3
_geom_angle
_geom_angle_publ_flag
N2 C1 S2 . . 120.44(11) ?
N2 C1 S1 . . 120.70(11) ?
S2 C1 S1 . . 118.86(8) ?
N3 C4 N5 . . 127.24(14) ?
N3 C4 C41 . . 115.22(13) ?
N5 C4 C41 . . 117.53(12) ?
C12 C11 S1 . . 109.65(10) ?
C12 C11 H11A . . 109.7 ?
S1 C11 H11A . . 109.7 ?
C12 C11 H11B . . 109.7 ?
S1 C11 H11B . . 109.7 ?
H11A C11 H11B . . 108.2 ?
O12 C12 O13 . . 124.94(13) ?
O12 C12 C11 . . 126.08(13) ?
O13 C12 C11 . . 108.98(12) ?
O13 C14 C15 . . 106.86(12) ?
O13 C14 H14A . . 110.4 ?
C15 C14 H14A . . 110.4 ?
O13 C14 H14B . . 110.4 ?
C15 C14 H14B . . 110.4 ?
H14A C14 H14B . . 108.6 ?
C14 C15 H15A . . 109.5 ?
C14 C15 H15B . . 109.5 ?
H15A C15 H15B . . 109.5 ?
C14 C15 H15C . . 109.5 ?
H15A C15 H15C . . 109.5 ?
H15B C15 H15C . . 109.5 ?
C22 C21 S2 . . 113.29(10) ?
C22 C21 H21A . . 108.9 ?
S2 C21 H21A . . 108.9 ?
C22 C21 H21B . . 108.9 ?
S2 C21 H21B . . 108.9 ?
H21A C21 H21B . . 107.7 ?
O22 C22 O23 . . 124.39(15) ?
O22 C22 C21 . . 125.53(14) ?
O23 C22 C21 . . 110.07(13) ?
O23 C24 C25 . . 108.02(17) ?
O23 C24 H24A . . 110.1 ?
C25 C24 H24A . . 110.1 ?
O23 C24 H24B . . 110.1 ?
C25 C24 H24B . . 110.1 ?
H24A C24 H24B . . 108.4 ?
C24 C25 H25A . . 109.5 ?
C24 C25 H25B . . 109.5 ?
H25A C25 H25B . . 109.5 ?
C24 C25 H25C . . 109.5 ?
H25A C25 H25C . . 109.5 ?
H25B C25 H25C . . 109.5 ?
N42 C41 C46 . . 120.87(14) ?
N42 C41 C4 . . 117.24(13) ?
C46 C41 C4 . . 121.90(13) ?
N42 C43 C44 . . 122.92(17) ?
N42 C43 H43 . . 118.5 ?
C44 C43 H43 . . 118.5 ?
N45 C44 C43 . . 121.89(17) ?
N45 C44 H44 . . 119.1 ?
C43 C44 H44 . . 119.1 ?
N45 C46 C41 . . 122.93(15) ?
N45 C46 H46 . . 118.5 ?
C41 C46 H46 . . 118.5 ?
C1 N2 N3 . . 110.69(12) ?
C4 N3 N2 . . 113.01(12) ?
C4 N5 H5A . . 120.0 ?
C4 N5 H5B . . 120.0 ?
H5A N5 H5B . . 120.0 ?
C43 N42 C41 . . 115.87(16) ?
C44 N45 C46 . . 115.52(16) ?
C12 O13 C14 . . 117.17(11) ?
C22 O23 C24 . . 116.63(14) ?
C1 S1 C11 . . 101.46(7) ?
C1 S2 C21 . . 100.01(7) ?

loop_
_geom_bond_atom_site_label_1
_geom_bond_atom_site_label_2
_geom_bond_site_symmetry_2
_geom_bond_distance
_geom_bond_publ_flag
C1 N2 . 1.2803(17) ?
C1 S2 . 1.7613(14) ?
C1 S1 . 1.7628(14) ?
C4 N3 . 1.2966(17) ?
C4 N5 . 1.3389(19) ?
C4 C41 . 1.486(2) ?
C11 C12 . 1.5026(19) ?
C11 S1 . 1.8062(14) ?
C11 H11A . 0.9700 ?
C11 H11B . 0.9700 ?
C12 O12 . 1.1985(18) ?
C12 O13 . 1.3258(17) ?
C14 O13 . 1.4555(17) ?
C14 C15 . 1.488(2) ?
C14 H14A . 0.9700 ?
C14 H14B . 0.9700 ?
C15 H15A . 0.9600 ?
C15 H15B . 0.9600 ?
C15 H15C . 0.9600 ?
C21 C22 . 1.511(2) ?
C21 S2 . 1.7912(14) ?
C21 H21A . 0.9700 ?
C21 H21B . 0.9700 ?
C22 O22 . 1.2031(19) ?
C22 O23 . 1.3183(18) ?
C24 O23 . 1.461(2) ?
C24 C25 . 1.497(3) ?
C24 H24A . 0.9700 ?
C24 H24B . 0.9700 ?
C25 H25A . 0.9600 ?
C25 H25B . 0.9600 ?
C25 H25C . 0.9600 ?
C41 N42 . 1.3309(18) ?
C41 C46 . 1.382(2) ?
C43 N42 . 1.330(2) ?
C43 C44 . 1.365(3) ?
C43 H43 . 0.9300 ?
C44 N45 . 1.326(2) ?
C44 H44 . 0.9300 ?
C46 N45 . 1.330(2) ?
C46 H46 . 0.9300 ?
N2 N3 . 1.4079(17) ?
N5 H5A . 0.8600 ?
N5 H5B . 0.8600 ?

loop_
_geom_hbond_atom_site_label_D
_geom_hbond_atom_site_label_H
_geom_hbond_atom_site_label_A
_geom_hbond_site_symmetry_A
_geom_hbond_distance_DH
_geom_hbond_distance_HA
_geom_hbond_distance_DA
_geom_hbond_angle_DHA
N5 H5A N45 1_565 0.86 2.63 3.320(2) 138.6
C44 H44 O22 6 0.93 2.48 3.403(2) 173.7
C11 H11A O12 4 0.97 2.55 3.473(2) 159.0
N5 H5B O22 6_565 0.86 2.37 3.2002(17) 163.7

loop_
_geom_torsion_atom_site_label_1
_geom_torsion_atom_site_label_2
_geom_torsion_atom_site_label_3
_geom_torsion_atom_site_label_4
_geom_torsion_site_symmetry_1
_geom_torsion_site_symmetry_2
_geom_torsion_site_symmetry_3
_geom_torsion_site_symmetry_4
_geom_torsion
_geom_torsion_publ_flag
S1 C11 C12 O12 . . . . 4.8(2) ?
S1 C11 C12 O13 . . . . -175.35(10) ?
S2 C21 C22 O22 . . . . 19.1(2) ?
S2 C21 C22 O23 . . . . -162.16(11) ?
N3 C4 C41 N42 . . . . 176.74(14) ?
N5 C4 C41 N42 . . . . -1.8(2) ?
N3 C4 C41 C46 . . . . -3.6(2) ?
N5 C4 C41 C46 . . . . 177.84(15) ?
N42 C43 C44 N45 . . . . -0.8(3) ?
N42 C41 C46 N45 . . . . -0.6(3) ?
C4 C41 C46 N45 . . . . 179.78(16) ?
S2 C1 N2 N3 . . . . -178.75(10) ?
S1 C1 N2 N3 . . . . 1.44(18) ?
N5 C4 N3 N2 . . . . 0.7(2) ?
C41 C4 N3 N2 . . . . -177.67(12) ?
C1 N2 N3 C4 . . . . -172.45(13) ?
C44 C43 N42 C41 . . . . -0.1(3) ?
C46 C41 N42 C43 . . . . 0.8(3) ?
C4 C41 N42 C43 . . . . -179.58(16) ?
C43 C44 N45 C46 . . . . 1.0(3) ?
C41 C46 N45 C44 . . . . -0.3(3) ?
O12 C12 O13 C14 . . . . 1.1(2) ?
C11 C12 O13 C14 . . . . -178.77(13) ?
C15 C14 O13 C12 . . . . 170.58(14) ?
O22 C22 O23 C24 . . . . -0.3(3) ?
C21 C22 O23 C24 . . . . -179.12(17) ?
C25 C24 O23 C22 . . . . -156.0(2) ?
N2 C1 S1 C11 . . . . 179.31(12) ?
S2 C1 S1 C11 . . . . -0.51(11) ?
C12 C11 S1 C1 . . . . 164.53(11) ?
N2 C1 S2 C21 . . . . 7.65(14) ?
S1 C1 S2 C21 . . . . -172.53(9) ?
C22 C21 S2 C1 . . . . 68.14(12) ?

loop_
_cod_related_entry_id
_cod_related_entry_database
_cod_related_entry_code
1 ChemSpider 30654284
